data_7220376
loop_
_publ_author_name
'Yang, Fan'
'Liu, Qi-Kui'
'Ma, Jian-Ping'
'Li, Yan-An'
'Wang, Ke-Xin'
'Dong, Yu-Bin'

_publ_section_title
;
 Reversible adsorption and separation of chlorocarbons and BTEX based on
 Cu(ii)-metal organic framework
;
_journal_issue 22
_journal_name_full CrystEngComm
_journal_page_first 4102
_journal_paper_doi 10.1039/C5CE00547G
_journal_volume 17
_journal_year 2015
_chemical_formula_sum 'C42.75 H46.5 Cl3.5 Cu N16 O7.5'
_chemical_formula_weight 1092.07
_chemical_name_systematic
; 
 ? 
;
_space_group_IT_number 14
_symmetry_cell_setting monoclinic
_symmetry_space_group_name_Hall '-P 2ybc'
_symmetry_space_group_name_H-M 'P 1 21/c 1'
_atom_sites_solution_hydrogens geom
_atom_sites_solution_primary direct
_atom_sites_solution_secondary difmap
_audit_creation_method SHELXL-97
_audit_update_record
;
2015-03-17 deposited with the CCDC.
2015-04-23 downloaded from the CCDC.
;
_cell_angle_alpha 90.00
_cell_angle_beta 106.983(10)
_cell_angle_gamma 90.00
_cell_formula_units_Z 4
_cell_length_a 16.527(11)
_cell_length_b 20.962(14)
_cell_length_c 16.969(12)
_cell_measurement_reflns_used 7210
_cell_measurement_temperature 173(2)
_cell_measurement_theta_max 25.498
_cell_measurement_theta_min 2.463
_cell_volume 5622(7)
_computing_cell_refinement 'Bruker SMART'
_computing_data_collection 'Bruker SMART'
_computing_data_reduction 'Bruker SHELXTL'
_computing_molecular_graphics 'Bruker SHELXTL'
_computing_publication_material 'Bruker SHELXTL'
_computing_structure_refinement 'SHELXL-97 (Sheldrick, 1997)'
_computing_structure_solution 'SHELXS-97 (Sheldrick, 1990)'
_diffrn_ambient_temperature 173(2)
_diffrn_measured_fraction_theta_full 0.994
_diffrn_measured_fraction_theta_max 0.994
_diffrn_measurement_device_type 'CCD area detector'
_diffrn_measurement_method 'phi and omega scans'
_diffrn_radiation_monochromator graphite
_diffrn_radiation_source 'fine-focus sealed tube'
_diffrn_radiation_type MoK\a
_diffrn_radiation_wavelength 0.71073
_diffrn_reflns_av_R_equivalents 0.0794
_diffrn_reflns_av_sigmaI/netI 0.0777
_diffrn_reflns_limit_h_max 17
_diffrn_reflns_limit_h_min -19
_diffrn_reflns_limit_k_max 25
_diffrn_reflns_limit_k_min -20
_diffrn_reflns_limit_l_max 17
_diffrn_reflns_limit_l_min -20
_diffrn_reflns_number 27725
_diffrn_reflns_theta_full 25.10
_diffrn_reflns_theta_max 25.10
_diffrn_reflns_theta_min 1.59
_exptl_absorpt_coefficient_mu 0.614
_exptl_absorpt_correction_T_max 0.8517
_exptl_absorpt_correction_T_min 0.7869
_exptl_absorpt_correction_type multi-scan
_exptl_absorpt_process_details sadabs
_exptl_crystal_colour blue
_exptl_crystal_density_diffrn 1.290
_exptl_crystal_density_method 'not measured'
_exptl_crystal_description block
_exptl_crystal_F_000 2254
_exptl_crystal_size_max 0.41
_exptl_crystal_size_mid 0.32
_exptl_crystal_size_min 0.27
_refine_diff_density_max 1.366
_refine_diff_density_min -0.621
_refine_diff_density_rms 0.135
_refine_ls_extinction_method none
_refine_ls_goodness_of_fit_ref 1.069
_refine_ls_hydrogen_treatment constr
_refine_ls_matrix_type full
_refine_ls_number_parameters 743
_refine_ls_number_reflns 9945
_refine_ls_number_restraints 72
_refine_ls_restrained_S_all 1.075
_refine_ls_R_factor_all 0.1348
_refine_ls_R_factor_gt 0.0932
_refine_ls_shift/su_max 0.005
_refine_ls_shift/su_mean 0.001
_refine_ls_structure_factor_coef Fsqd
_refine_ls_weighting_details 'calc w=1/[\s^2^(Fo^2^)+(0.2000P)^2^+0.0000P] where P=(Fo^2^+2Fc^2^)/3'
_refine_ls_weighting_scheme calc
_refine_ls_wR_factor_gt 0.2646
_refine_ls_wR_factor_ref 0.3020
_reflns_number_gt 6274
_reflns_number_total 9945
_reflns_threshold_expression >2sigma(I)
_cod_data_source_file c5ce00547g2.cif
_cod_data_source_block 1
_cod_depositor_comments
;
The following automatic conversions were performed:

'_symmetry_cell_setting' value 'Monoclinic' changed to 'monoclinic'
according to
/usr/data/users/saulius/crontab/automatic-downloads/rss-feeds/RSC/lib/dictionaries/cif_core.dic
dictionary named 'cif_core.dic' version 2.4.2 from 2011-04-26.

Automatic conversion script
Id: cif_fix_values 3271 2015-04-21 07:52:19Z andrius 

 Adding full bibliography for 7220376.cif.
;
_cod_original_sg_symbol_H-M P2(1)/c
_cod_original_formula_sum 'C42.75 H46.50 Cl3.50 Cu N16 O7.50'
_cod_database_code 7220376

loop_
_symmetry_equiv_pos_as_xyz
'x, y, z'
'-x, y+1/2, -z+1/2'
'-x, -y, -z'
'x, -y-1/2, z-1/2'

loop_
_atom_site_label
_atom_site_type_symbol
_atom_site_fract_x
_atom_site_fract_y
_atom_site_fract_z
_atom_site_U_iso_or_equiv
_atom_site_adp_type
_atom_site_occupancy
_atom_site_symmetry_multiplicity
_atom_site_calc_flag
_atom_site_refinement_flags
_atom_site_disorder_assembly
_atom_site_disorder_group
C1 C 0.0293(4) 0.3435(3) 0.8716(4) 0.0457(16) Uani 1 1 d . . .
H1 H 0.0225 0.3344 0.8163 0.055 Uiso 1 1 calc R . .
C2 C 0.0790(4) 0.3418(3) 1.0017(4) 0.0361(14) Uani 1 1 d . . .
H2 H 0.1113 0.3331 1.0554 0.043 Uiso 1 1 calc R . .
C3 C -0.0196(4) 0.4205(3) 1.0331(4) 0.0375(14) Uani 1 1 d . . .
C4 C 0.0332(4) 0.4351(3) 1.1113(4) 0.0421(15) Uani 1 1 d . . .
H4 H 0.0899 0.4230 1.1275 0.051 Uiso 1 1 calc R . .
C5 C -0.0021(4) 0.4684(3) 1.1643(4) 0.0402(14) Uani 1 1 d . . .
C6 C -0.0879(4) 0.4885(3) 1.1378(4) 0.0416(15) Uani 1 1 d . . .
C7 C -0.1381(4) 0.4733(3) 1.0581(5) 0.0463(16) Uani 1 1 d . . .
H7 H -0.1944 0.4861 1.0407 0.056 Uiso 1 1 calc R . .
C8 C -0.1048(4) 0.4396(3) 1.0059(4) 0.0449(16) Uani 1 1 d . . .
H8 H -0.1381 0.4296 0.9530 0.054 Uiso 1 1 calc R . .
C9 C 0.1246(4) 0.4777(3) 1.2887(4) 0.0525(19) Uani 1 1 d . . .
H9A H 0.1401 0.4346 1.2783 0.063 Uiso 1 1 calc R . .
H9B H 0.1320 0.4817 1.3474 0.063 Uiso 1 1 calc R . .
C10 C 0.1837(5) 0.5246(4) 1.2642(6) 0.073(2) Uani 1 1 d . . .
H10A H 0.2411 0.5087 1.2850 0.088 Uiso 1 1 calc R . .
H10B H 0.1693 0.5254 1.2045 0.088 Uiso 1 1 calc R . .
C11 C 0.1817(6) 0.5906(5) 1.2936(7) 0.083(3) Uani 1 1 d . . .
H11A H 0.2021 0.5910 1.3534 0.100 Uiso 1 1 calc R . .
H11B H 0.1237 0.6057 1.2775 0.100 Uiso 1 1 calc R . .
C12 C 0.2371(8) 0.6376(7) 1.2586(10) 0.128(5) Uani 1 1 d . . .
H12A H 0.2946 0.6230 1.2742 0.192 Uiso 1 1 calc R . .
H12B H 0.2349 0.6796 1.2807 0.192 Uiso 1 1 calc R . .
H12C H 0.2155 0.6391 1.1997 0.192 Uiso 1 1 calc R . .
C13 C -0.0251(4) 0.5217(3) 1.2708(4) 0.0413(15) Uani 1 1 d . . .
C14 C -0.1026(4) 0.5214(3) 1.2071(4) 0.0429(15) Uani 1 1 d . . .
C15 C -0.1741(4) 0.5512(3) 1.2202(5) 0.0477(17) Uani 1 1 d . . .
H15 H -0.2259 0.5504 1.1794 0.057 Uiso 1 1 calc R . .
C16 C -0.1662(4) 0.5814(3) 1.2941(4) 0.0467(16) Uani 1 1 d . . .
H16 H -0.2127 0.6016 1.3033 0.056 Uiso 1 1 calc R . .
C17 C -0.0881(4) 0.5819(3) 1.3557(4) 0.0399(15) Uani 1 1 d . . .
C18 C -0.0156(4) 0.5527(3) 1.3470(4) 0.0431(15) Uani 1 1 d . . .
H18 H 0.0357 0.5536 1.3884 0.052 Uiso 1 1 calc R . .
C19 C -0.1242(4) 0.6692(3) 1.4395(4) 0.0359(14) Uani 1 1 d . . .
H19 H -0.1596 0.6924 1.3964 0.043 Uiso 1 1 calc R . .
C20 C -0.0535(5) 0.6367(4) 1.5579(5) 0.058(2) Uani 1 1 d . . .
H20 H -0.0316 0.6343 1.6150 0.069 Uiso 1 1 calc R . .
C21 C 0.2957(4) 0.3642(3) 0.9696(4) 0.0406(15) Uani 1 1 d . . .
H21 H 0.2816 0.3746 1.0172 0.049 Uiso 1 1 calc R . .
C22 C 0.2983(3) 0.3149(3) 0.8618(4) 0.0330(13) Uani 1 1 d . . .
H22 H 0.2885 0.2861 0.8182 0.040 Uiso 1 1 calc R . .
C23 C 0.4032(4) 0.3843(3) 0.8240(4) 0.0357(13) Uani 1 1 d . . .
C24 C 0.4139(4) 0.3421(3) 0.7628(4) 0.0423(15) Uani 1 1 d . . .
H24 H 0.3916 0.3011 0.7588 0.051 Uiso 1 1 calc R . .
C25 C 0.4576(4) 0.3619(3) 0.7090(4) 0.0411(15) Uani 1 1 d . . .
H25 H 0.4643 0.3348 0.6679 0.049 Uiso 1 1 calc R . .
C26 C 0.4916(4) 0.4236(3) 0.7179(4) 0.0363(13) Uani 1 1 d . . .
C27 C 0.4831(4) 0.4635(3) 0.7818(4) 0.0403(15) Uani 1 1 d . . .
C28 C 0.4377(4) 0.4452(3) 0.8356(4) 0.0394(14) Uani 1 1 d . . .
H28 H 0.4310 0.4721 0.8768 0.047 Uiso 1 1 calc R . .
C29 C 0.5347(5) 0.5750(3) 0.8358(5) 0.0559(19) Uani 1 1 d . . .
H29A H 0.5888 0.5955 0.8417 0.067 Uiso 1 1 calc R . .
H29B H 0.5344 0.5594 0.8895 0.067 Uiso 1 1 calc R . .
C30 C 0.4640(6) 0.6235(4) 0.8053(7) 0.086(3) Uani 1 1 d . . .
H30A H 0.4602 0.6350 0.7489 0.103 Uiso 1 1 calc R . .
H30B H 0.4108 0.6039 0.8051 0.103 Uiso 1 1 calc R . .
C31 C 0.4762(8) 0.6832(5) 0.8564(9) 0.105(4) Uani 1 1 d . . .
H31A H 0.5279 0.7041 0.8545 0.127 Uiso 1 1 calc R . .
H31B H 0.4825 0.6718 0.9133 0.127 Uiso 1 1 calc R . .
C32 C 0.4015(11) 0.7306(7) 0.8267(13) 0.158(7) Uani 1 1 d . . .
H32A H 0.3939 0.7411 0.7700 0.237 Uiso 1 1 calc R . .
H32B H 0.4136 0.7686 0.8595 0.237 Uiso 1 1 calc R . .
H32C H 0.3508 0.7112 0.8323 0.237 Uiso 1 1 calc R . .
C33 C 0.5550(4) 0.5197(3) 0.7097(4) 0.0391(14) Uani 1 1 d . . .
C34 C 0.5971(4) 0.5676(3) 0.6794(4) 0.0412(15) Uani 1 1 d . . .
H34 H 0.6103 0.6069 0.7055 0.049 Uiso 1 1 calc R . .
C35 C 0.6178(4) 0.5527(3) 0.6083(4) 0.0397(15) Uani 1 1 d . . .
C36 C 0.6008(4) 0.4940(3) 0.5679(4) 0.0428(15) Uani 1 1 d . . .
H36 H 0.6160 0.4867 0.5201 0.051 Uiso 1 1 calc R . .
C37 C 0.5610(4) 0.4467(3) 0.6003(4) 0.0412(15) Uani 1 1 d . . .
H37 H 0.5505 0.4070 0.5750 0.049 Uiso 1 1 calc R . .
C38 C 0.5368(4) 0.4592(3) 0.6705(4) 0.0370(14) Uani 1 1 d . . .
C39 C 0.7174(3) 0.6433(3) 0.6101(4) 0.0323(13) Uani 1 1 d . . .
H39 H 0.7412 0.6469 0.6668 0.039 Uiso 1 1 calc R . .
C40 C 0.6870(5) 0.6563(3) 0.4820(4) 0.0540(19) Uani 1 1 d . . .
H40 H 0.6869 0.6731 0.4312 0.065 Uiso 1 1 calc R . .
C41 C 0.6319(13) 0.3704(6) 0.9811(13) 0.120(11) Uani 0.50 1 d PD A 5
H41A H 0.6663 0.3455 1.0268 0.144 Uiso 0.50 1 calc PR A 5
H41B H 0.5755 0.3522 0.9655 0.144 Uiso 0.50 1 calc PR A 5
C42 C 0.5765(13) 0.300(3) 0.4141(11) 0.24(2) Uiso 0.50 1 d PD . .
H42A H 0.5609 0.3369 0.3786 0.282 Uiso 0.50 1 calc PR . .
H42B H 0.5912 0.2657 0.3823 0.282 Uiso 0.50 1 calc PR . .
C43 C 0.8183(12) 0.4384(8) 0.4207(13) 0.077(5) Uani 0.50 1 d P B 3
H43A H 0.8787 0.4464 0.4354 0.093 Uiso 0.50 1 calc PR B 3
H43B H 0.8128 0.4024 0.4546 0.093 Uiso 0.50 1 calc PR B 3
C44 C 0.6940(14) 0.4633(11) 0.3551(14) 0.093(6) Uani 0.50 1 d PU C 4
H44A H 0.6692 0.4970 0.3174 0.139 Uiso 0.50 1 calc PR C 4
H44B H 0.6500 0.4383 0.3664 0.139 Uiso 0.50 1 calc PR C 4
H44C H 0.7277 0.4366 0.3311 0.139 Uiso 0.50 1 calc PR C 4
C45 C 0.874(2) 0.3101(17) 0.174(2) 0.177(14) Uani 0.50 1 d PDU D 4
H45A H 0.8548 0.3306 0.1209 0.265 Uiso 0.50 1 calc PR D 4
H45B H 0.8456 0.2701 0.1720 0.265 Uiso 0.50 1 calc PR D 4
H45C H 0.9342 0.3027 0.1868 0.265 Uiso 0.50 1 calc PR D 4
C46 C 0.885(4) 0.2756(8) 0.0590(16) 0.156(8) Uani 0.25 1 d PDU E 3
H46A H 0.9340 0.3025 0.0831 0.188 Uiso 0.25 1 calc PR E 3
H46B H 0.8341 0.2961 0.0633 0.188 Uiso 0.25 1 calc PR E 3
Cl1 Cl 0.6257(3) 0.4454(3) 1.0148(4) 0.0948(17) Uani 0.50 1 d PD A 5
Cl2 Cl 0.6701(4) 0.3626(4) 0.9049(5) 0.126(2) Uani 0.50 1 d P A 5
Cl3 Cl 0.4907(4) 0.2765(2) 0.4471(5) 0.127(3) Uani 0.50 1 d PD . .
Cl4 Cl 0.6642(6) 0.3185(4) 0.4973(9) 0.186(5) Uani 0.50 1 d PD . .
Cl5 Cl 0.8782(7) 0.2528(6) -0.0390(15) 0.142(7) Uani 0.25 1 d PD E 3
Cl6 Cl 0.7858(6) 0.5007(4) 0.4726(5) 0.130(3) Uani 0.50 1 d P B 3
Cl7 Cl 0.8022(9) 0.4025(5) 0.3282(9) 0.207(5) Uani 0.50 1 d P B 3
Cl9 Cl 0.8972(9) 0.2005(6) 0.0979(13) 0.158(7) Uani 0.25 1 d PDU E 3
Cu1 Cu 0.17469(4) 0.24772(3) 0.93378(4) 0.0269(3) Uani 1 1 d . . .
N1 N 0.0901(3) 0.3156(2) 0.9339(3) 0.0309(10) Uani 1 1 d . . .
N2 N -0.0188(4) 0.3840(3) 0.8957(3) 0.0504(14) Uani 1 1 d . . .
N3 N 0.0144(3) 0.3824(2) 0.9803(3) 0.0351(11) Uani 1 1 d . . .
N4 N 0.0355(3) 0.4883(3) 1.2440(3) 0.0442(13) Uani 1 1 d . . .
N5 N -0.0344(4) 0.5949(3) 1.5068(4) 0.0628(19) Uani 1 1 d . . .
N6 N -0.0821(3) 0.6166(2) 1.4305(3) 0.0389(12) Uani 1 1 d . . .
N7 N -0.1082(3) 0.6834(2) 1.5185(3) 0.0322(11) Uani 1 1 d . . .
N8 N 0.2603(3) 0.3139(2) 0.9208(3) 0.0334(11) Uani 1 1 d . . .
N9 N 0.3529(3) 0.3635(2) 0.8747(3) 0.0335(11) Uani 1 1 d . . .
N10 N 0.3506(4) 0.3964(3) 0.9446(3) 0.0444(13) Uani 1 1 d . . .
N11 N 0.6585(3) 0.6011(2) 0.5729(3) 0.0384(12) Uani 1 1 d . . .
N12 N 0.6387(4) 0.6084(3) 0.4894(4) 0.0626(18) Uani 1 1 d . . .
N13 N 0.7372(3) 0.6794(2) 0.5548(3) 0.0323(11) Uani 1 1 d . . .
N14 N 0.5249(4) 0.5212(2) 0.7788(4) 0.0453(13) Uani 1 1 d . . .
N15 N 0.0992(4) 0.2248(3) 0.7436(4) 0.0477(14) Uani 1 1 d . . .
N16 N 0.2727(3) 0.3125(2) 0.1630(3) 0.0343(11) Uani 1 1 d . . .
O1 O 0.1224(10) 0.2858(7) 0.7448(10) 0.152(5) Uani 0.75 1 d PU F 1
O2 O 0.1053(5) 0.2063(4) 0.8090(5) 0.070(2) Uani 0.75 1 d PU F 1
O3 O 0.0843(7) 0.2085(5) 0.6742(6) 0.092(3) Uani 0.75 1 d PU F 1
O4 O 0.2473(3) 0.3689(2) 0.1518(3) 0.0594(14) Uani 1 1 d . . .
O5 O 0.3162(4) 0.2958(2) 0.2318(3) 0.0666(15) Uani 1 1 d . . .
O6 O 0.2555(3) 0.2743(2) 0.1027(3) 0.0427(10) Uani 1 1 d . . .
O1' O 0.1439(10) 0.2470(8) 0.7963(10) 0.032(3) Uani 0.25 1 d PU F 2
O2' O 0.046(2) 0.1781(15) 0.764(2) 0.103(9) Uani 0.25 1 d PU F 2
O3' O 0.032(3) 0.2388(17) 0.672(3) 0.115(11) Uani 0.25 1 d PU F 2
O6A O 0.7422(7) 0.4881(6) 0.4243(9) 0.059(3) Uani 0.50 1 d PU C 4
H6A H 0.7902 0.4736 0.4342 0.088 Uiso 0.50 1 calc PR C 4
O1W O 0.6822(8) 0.4663(11) 0.8918(8) 0.127(7) Uani 0.50 1 d P G 6
H1E H 0.7288 0.4845 0.9182 0.190 Uiso 0.50 1 d PR G 6
H1D H 0.6552 0.4478 0.9283 0.190 Uiso 0.50 1 d PR G 6
O2W O 0.8568(16) 0.3514(12) 0.2371(16) 0.178(9) Uani 0.50 1 d PDU D 4
H2W H 0.8252 0.3317 0.2577 0.266 Uiso 0.50 1 d PR D 4

loop_
_atom_site_aniso_label
_atom_site_aniso_U_11
_atom_site_aniso_U_22
_atom_site_aniso_U_33
_atom_site_aniso_U_23
_atom_site_aniso_U_13
_atom_site_aniso_U_12
C1 0.058(4) 0.051(4) 0.031(4) 0.001(3) 0.017(3) 0.017(3)
C2 0.045(3) 0.035(3) 0.031(3) -0.003(2) 0.015(3) 0.012(3)
C3 0.043(3) 0.035(3) 0.038(4) -0.002(3) 0.018(3) 0.010(3)
C4 0.042(3) 0.040(3) 0.044(4) -0.007(3) 0.012(3) 0.012(3)
C5 0.048(3) 0.039(3) 0.036(4) -0.005(3) 0.016(3) 0.010(3)
C6 0.042(3) 0.041(3) 0.044(4) -0.008(3) 0.017(3) 0.010(3)
C7 0.034(3) 0.052(4) 0.054(4) -0.008(3) 0.015(3) 0.011(3)
C8 0.043(3) 0.047(4) 0.041(4) -0.013(3) 0.008(3) 0.009(3)
C9 0.056(4) 0.060(4) 0.035(4) -0.005(3) 0.003(3) 0.032(4)
C10 0.046(4) 0.092(7) 0.075(6) 0.002(5) 0.008(4) 0.022(4)
C11 0.068(5) 0.101(7) 0.078(7) -0.008(6) 0.019(5) -0.004(5)
C12 0.089(8) 0.116(10) 0.172(15) 0.038(9) 0.026(9) -0.001(7)
C13 0.044(3) 0.043(3) 0.040(4) -0.004(3) 0.016(3) 0.016(3)
C14 0.052(4) 0.041(3) 0.040(4) -0.002(3) 0.019(3) 0.012(3)
C15 0.044(4) 0.048(4) 0.053(4) -0.003(3) 0.015(3) 0.016(3)
C16 0.053(4) 0.047(4) 0.045(4) -0.007(3) 0.022(3) 0.017(3)
C17 0.055(4) 0.031(3) 0.038(4) -0.002(3) 0.020(3) 0.014(3)
C18 0.048(4) 0.049(4) 0.038(4) -0.001(3) 0.020(3) 0.016(3)
C19 0.046(3) 0.031(3) 0.038(4) 0.005(3) 0.023(3) 0.008(3)
C20 0.079(5) 0.063(5) 0.032(4) -0.003(3) 0.017(4) 0.026(4)
C21 0.055(4) 0.038(3) 0.035(4) -0.004(3) 0.022(3) -0.014(3)
C22 0.036(3) 0.033(3) 0.035(3) 0.001(2) 0.017(3) -0.003(2)
C23 0.035(3) 0.042(3) 0.032(3) 0.002(3) 0.013(3) -0.008(3)
C24 0.046(3) 0.037(3) 0.047(4) -0.001(3) 0.019(3) -0.015(3)
C25 0.046(3) 0.045(4) 0.038(4) -0.005(3) 0.021(3) -0.017(3)
C26 0.040(3) 0.034(3) 0.036(3) 0.004(3) 0.012(3) -0.006(3)
C27 0.047(3) 0.042(3) 0.036(4) 0.002(3) 0.018(3) -0.013(3)
C28 0.049(3) 0.032(3) 0.040(4) -0.001(3) 0.017(3) -0.010(3)
C29 0.069(5) 0.047(4) 0.066(5) -0.015(3) 0.041(4) -0.023(4)
C30 0.089(7) 0.061(5) 0.123(9) 0.000(5) 0.055(6) 0.003(5)
C31 0.127(9) 0.066(6) 0.155(12) -0.009(6) 0.091(9) 0.004(6)
C32 0.149(13) 0.114(10) 0.24(2) 0.025(12) 0.097(14) 0.046(10)
C33 0.040(3) 0.042(3) 0.038(4) 0.003(3) 0.016(3) -0.011(3)
C34 0.045(3) 0.039(3) 0.043(4) -0.002(3) 0.019(3) -0.012(3)
C35 0.037(3) 0.045(4) 0.038(4) 0.010(3) 0.014(3) -0.010(3)
C36 0.050(4) 0.047(4) 0.038(4) -0.003(3) 0.025(3) -0.014(3)
C37 0.047(3) 0.039(3) 0.041(4) -0.004(3) 0.019(3) -0.013(3)
C38 0.036(3) 0.041(3) 0.037(4) 0.002(3) 0.015(3) -0.012(3)
C39 0.034(3) 0.030(3) 0.037(3) -0.001(2) 0.017(3) -0.003(2)
C40 0.061(4) 0.059(4) 0.039(4) 0.011(3) 0.010(3) -0.032(4)
C41 0.063(12) 0.18(3) 0.11(2) 0.075(19) 0.020(12) -0.030(14)
C43 0.093(13) 0.047(9) 0.096(15) 0.011(9) 0.034(11) 0.000(9)
C44 0.086(7) 0.095(7) 0.095(7) 0.011(5) 0.023(5) -0.003(5)
C45 0.177(15) 0.174(15) 0.179(15) 0.001(5) 0.051(6) -0.002(5)
C46 0.108(10) 0.089(9) 0.25(2) 0.087(12) 0.024(12) 0.004(8)
Cl1 0.053(2) 0.114(4) 0.124(5) -0.030(3) 0.037(3) -0.009(2)
Cl2 0.087(4) 0.141(6) 0.154(7) -0.036(5) 0.041(4) -0.005(4)
Cl3 0.087(3) 0.059(3) 0.180(7) -0.030(3) -0.046(4) 0.017(3)
Cl4 0.142(6) 0.135(6) 0.335(15) -0.041(7) 0.156(9) -0.025(5)
Cl5 0.065(6) 0.089(8) 0.28(2) 0.047(10) 0.059(10) -0.016(5)
Cl6 0.177(8) 0.137(6) 0.104(6) -0.007(4) 0.087(6) -0.038(5)
Cl7 0.256(13) 0.141(8) 0.219(13) 0.048(8) 0.062(10) 0.014(8)
Cl9 0.112(9) 0.090(8) 0.25(2) 0.083(11) 0.023(11) 0.006(7)
Cu1 0.0334(4) 0.0222(4) 0.0316(4) 0.0004(3) 0.0195(3) 0.0010(3)
N1 0.038(3) 0.030(2) 0.030(3) 0.003(2) 0.018(2) 0.005(2)
N2 0.055(3) 0.060(4) 0.033(3) -0.005(3) 0.008(3) 0.023(3)
N3 0.041(3) 0.036(3) 0.032(3) -0.001(2) 0.016(2) 0.006(2)
N4 0.042(3) 0.047(3) 0.043(3) -0.009(2) 0.011(2) 0.019(2)
N5 0.079(4) 0.068(4) 0.039(3) -0.001(3) 0.014(3) 0.051(3)
N6 0.052(3) 0.039(3) 0.032(3) 0.001(2) 0.023(2) 0.011(2)
N7 0.040(3) 0.025(2) 0.039(3) 0.002(2) 0.024(2) 0.002(2)
N8 0.039(3) 0.032(3) 0.035(3) 0.004(2) 0.019(2) -0.002(2)
N9 0.041(3) 0.031(3) 0.031(3) 0.001(2) 0.015(2) -0.007(2)
N10 0.056(3) 0.046(3) 0.034(3) -0.009(2) 0.018(3) -0.020(3)
N11 0.041(3) 0.041(3) 0.035(3) 0.006(2) 0.015(2) -0.011(2)
N12 0.068(4) 0.080(4) 0.039(4) 0.007(3) 0.013(3) -0.037(3)
N13 0.034(2) 0.027(2) 0.043(3) 0.002(2) 0.022(2) -0.0030(19)
N14 0.060(3) 0.040(3) 0.046(3) -0.005(2) 0.031(3) -0.020(3)
N15 0.071(4) 0.053(3) 0.023(3) -0.004(3) 0.020(3) 0.003(3)
N16 0.044(3) 0.027(3) 0.033(3) 0.004(2) 0.014(2) 0.001(2)
O1 0.159(6) 0.142(6) 0.154(6) -0.003(5) 0.043(5) -0.011(5)
O2 0.086(4) 0.065(4) 0.058(4) -0.004(3) 0.018(3) -0.015(3)
O3 0.106(5) 0.104(5) 0.067(4) -0.017(4) 0.029(4) -0.010(4)
O4 0.066(3) 0.032(2) 0.066(4) -0.008(2) -0.003(3) 0.012(2)
O5 0.110(4) 0.041(3) 0.039(3) 0.005(2) 0.007(3) 0.016(3)
O6 0.055(3) 0.036(2) 0.040(3) -0.0123(19) 0.017(2) -0.006(2)
O1' 0.039(5) 0.041(5) 0.017(5) 0.004(4) 0.010(4) -0.010(4)
O2' 0.107(10) 0.105(10) 0.097(10) 0.004(5) 0.032(5) -0.013(5)
O3' 0.114(12) 0.117(12) 0.113(12) 0.003(5) 0.030(6) 0.000(5)
O6A 0.047(4) 0.073(5) 0.071(5) 0.012(4) 0.040(4) 0.010(4)
O1W 0.063(8) 0.27(2) 0.035(7) -0.010(10) -0.004(6) 0.012(10)
O2W 0.182(10) 0.178(10) 0.175(10) 0.005(5) 0.055(5) -0.003(5)

loop_
_atom_type_symbol
_atom_type_description
_atom_type_scat_dispersion_real
_atom_type_scat_dispersion_imag
_atom_type_scat_source
C C 0.0033 0.0016 'International Tables Vol C Tables 4.2.6.8 and 6.1.1.4'
H H 0.0000 0.0000 'International Tables Vol C Tables 4.2.6.8 and 6.1.1.4'
N N 0.0061 0.0033 'International Tables Vol C Tables 4.2.6.8 and 6.1.1.4'
O O 0.0106 0.0060 'International Tables Vol C Tables 4.2.6.8 and 6.1.1.4'
Cu Cu 0.3201 1.2651 'International Tables Vol C Tables 4.2.6.8 and 6.1.1.4'
Cl Cl 0.1484 0.1585 'International Tables Vol C Tables 4.2.6.8 and 6.1.1.4'

loop_
_geom_angle_atom_site_label_1
_geom_angle_atom_site_label_2
_geom_angle_atom_site_label_3
_geom_angle
_geom_angle_site_symmetry_1
_geom_angle_site_symmetry_3
N2 C1 N1 114.4(6) . .
N2 C1 H1 122.8 . .
N1 C1 H1 122.8 . .
N3 C2 N1 109.2(5) . .
N3 C2 H2 125.4 . .
N1 C2 H2 125.4 . .
C4 C3 C8 122.7(6) . .
C4 C3 N3 117.9(5) . .
C8 C3 N3 119.4(6) . .
C3 C4 C5 117.4(6) . .
C3 C4 H4 121.3 . .
C5 C4 H4 121.3 . .
N4 C5 C4 129.1(6) . .
N4 C5 C6 110.1(5) . .
C4 C5 C6 120.8(6) . .
C7 C6 C5 119.5(5) . .
C7 C6 C14 134.6(6) . .
C5 C6 C14 105.9(6) . .
C8 C7 C6 120.4(6) . .
C8 C7 H7 119.8 . .
C6 C7 H7 119.8 . .
C7 C8 C3 119.2(6) . .
C7 C8 H8 120.4 . .
C3 C8 H8 120.4 . .
N4 C9 C10 112.8(6) . .
N4 C9 H9A 109.0 . .
C10 C9 H9A 109.0 . .
N4 C9 H9B 109.0 . .
C10 C9 H9B 109.0 . .
H9A C9 H9B 107.8 . .
C11 C10 C9 115.6(7) . .
C11 C10 H10A 108.4 . .
C9 C10 H10A 108.4 . .
C11 C10 H10B 108.4 . .
C9 C10 H10B 108.4 . .
H10A C10 H10B 107.4 . .
C10 C11 C12 112.8(10) . .
C10 C11 H11A 109.0 . .
C12 C11 H11A 109.0 . .
C10 C11 H11B 109.0 . .
C12 C11 H11B 109.0 . .
H11A C11 H11B 107.8 . .
C11 C12 H12A 109.5 . .
C11 C12 H12B 109.5 . .
H12A C12 H12B 109.5 . .
C11 C12 H12C 109.5 . .
H12A C12 H12C 109.5 . .
H12B C12 H12C 109.5 . .
N4 C13 C14 108.9(5) . .
N4 C13 C18 128.8(6) . .
C14 C13 C18 122.3(5) . .
C15 C14 C13 119.5(6) . .
C15 C14 C6 133.4(6) . .
C13 C14 C6 107.1(5) . .
C16 C15 C14 119.0(6) . .
C16 C15 H15 120.5 . .
C14 C15 H15 120.5 . .
C15 C16 C17 120.2(6) . .
C15 C16 H16 119.9 . .
C17 C16 H16 119.9 . .
C18 C17 C16 123.5(6) . .
C18 C17 N6 118.4(6) . .
C16 C17 N6 118.1(5) . .
C17 C18 C13 115.4(6) . .
C17 C18 H18 122.3 . .
C13 C18 H18 122.3 . .
N7 C19 N6 110.2(5) . .
N7 C19 H19 124.9 . .
N6 C19 H19 124.9 . .
N5 C20 N7 113.6(6) . .
N5 C20 H20 123.2 . .
N7 C20 H20 123.2 . .
N10 C21 N8 114.9(6) . .
N10 C21 H21 122.5 . .
N8 C21 H21 122.5 . .
N8 C22 N9 109.4(5) . .
N8 C22 H22 125.3 . .
N9 C22 H22 125.3 . .
C28 C23 C24 123.0(5) . .
C28 C23 N9 118.9(5) . .
C24 C23 N9 118.1(5) . .
C25 C24 C23 119.9(6) . .
C25 C24 H24 120.1 . .
C23 C24 H24 120.1 . .
C24 C25 C26 118.4(6) . .
C24 C25 H25 120.8 . .
C26 C25 H25 120.8 . .
C25 C26 C27 120.3(5) . .
C25 C26 C38 131.9(6) . .
C27 C26 C38 107.7(5) . .
C28 C27 N14 128.8(6) . .
C28 C27 C26 122.3(5) . .
N14 C27 C26 108.9(5) . .
C23 C28 C27 115.9(6) . .
C23 C28 H28 122.0 . .
C27 C28 H28 122.0 . .
N14 C29 C30 111.4(7) . .
N14 C29 H29A 109.4 . .
C30 C29 H29A 109.4 . .
N14 C29 H29B 109.4 . .
C30 C29 H29B 109.4 . .
H29A C29 H29B 108.0 . .
C31 C30 C29 113.6(9) . .
C31 C30 H30A 108.9 . .
C29 C30 H30A 108.9 . .
C31 C30 H30B 108.9 . .
C29 C30 H30B 108.9 . .
H30A C30 H30B 107.7 . .
C30 C31 C32 112.7(13) . .
C30 C31 H31A 109.1 . .
C32 C31 H31A 109.1 . .
C30 C31 H31B 109.1 . .
C32 C31 H31B 109.1 . .
H31A C31 H31B 107.8 . .
C31 C32 H32A 109.5 . .
C31 C32 H32B 109.5 . .
H32A C32 H32B 109.5 . .
C31 C32 H32C 109.5 . .
H32A C32 H32C 109.5 . .
H32B C32 H32C 109.5 . .
C34 C33 N14 128.8(6) . .
C34 C33 C38 121.7(6) . .
N14 C33 C38 109.4(5) . .
C35 C34 C33 115.8(6) . .
C35 C34 H34 122.1 . .
C33 C34 H34 122.1 . .
C34 C35 C36 124.1(5) . .
C34 C35 N11 118.0(6) . .
C36 C35 N11 117.8(6) . .
C37 C36 C35 119.0(6) . .
C37 C36 H36 120.5 . .
C35 C36 H36 120.5 . .
C38 C37 C36 119.6(6) . .
C38 C37 H37 120.2 . .
C36 C37 H37 120.2 . .
C37 C38 C33 119.7(5) . .
C37 C38 C26 134.6(6) . .
C33 C38 C26 105.7(5) . .
N13 C39 N11 110.1(6) . .
N13 C39 H39 125.0 . .
N11 C39 H39 125.0 . .
N12 C40 N13 114.3(6) . .
N12 C40 H40 122.8 . .
N13 C40 H40 122.8 . .
Cl2 C41 Cl1 116.5(11) . .
Cl2 C41 H41A 108.2 . .
Cl1 C41 H41A 108.2 . .
Cl2 C41 H41B 108.2 . .
Cl1 C41 H41B 108.2 . .
H41A C41 H41B 107.3 . .
Cl3 C42 Cl4 111.4(9) . .
Cl3 C42 H42A 109.4 . .
Cl4 C42 H42A 109.4 . .
Cl3 C42 H42B 109.3 . .
Cl4 C42 H42B 109.3 . .
H42A C42 H42B 108.0 . .
Cl7 C43 Cl6 144.5(13) . .
Cl7 C43 H43A 100.8 . .
Cl6 C43 H43A 100.8 . .
Cl7 C43 H43B 100.8 . .
Cl6 C43 H43B 100.8 . .
H43A C43 H43B 104.4 . .
O6A C44 H44A 109.5 . .
O6A C44 H44B 109.5 . .
H44A C44 H44B 109.5 . .
O6A C44 H44C 109.5 . .
H44A C44 H44C 109.5 . .
H44B C44 H44C 109.5 . .
O2W C45 H45A 109.5 . .
O2W C45 H45B 109.5 . .
H45A C45 H45B 109.5 . .
O2W C45 H45C 109.5 . .
H45A C45 H45C 109.5 . .
H45B C45 H45C 109.5 . .
Cl9 C46 Cl5 94.9(15) . .
Cl9 C46 H46A 112.7 . .
Cl5 C46 H46A 112.8 . .
Cl9 C46 H46B 112.8 . .
Cl5 C46 H46B 112.8 . .
H46A C46 H46B 110.2 . .
C41 Cl1 H1D 70.7 . .
N1 Cu1 N13 174.6(2) . 2_646
N1 Cu1 N8 91.3(2) . .
N13 Cu1 N8 89.4(2) 2_646 .
N1 Cu1 N7 90.71(19) . 2_547
N13 Cu1 N7 87.09(19) 2_646 2_547
N8 Cu1 N7 163.6(2) . 2_547
N1 Cu1 O1' 93.4(5) . .
N13 Cu1 O1' 91.9(5) 2_646 .
N8 Cu1 O1' 81.1(4) . .
N7 Cu1 O1' 115.0(4) 2_547 .
N1 Cu1 O2 96.3(3) . .
N13 Cu1 O2 88.4(3) 2_646 .
N8 Cu1 O2 109.7(3) . .
N7 Cu1 O2 86.2(3) 2_547 .
O1' Cu1 O2 28.9(4) . .
C2 N1 C1 103.7(5) . .
C2 N1 Cu1 124.5(4) . .
C1 N1 Cu1 131.6(4) . .
C1 N2 N3 102.6(5) . .
C2 N3 N2 110.1(5) . .
C2 N3 C3 128.0(5) . .
N2 N3 C3 122.0(5) . .
C5 N4 C13 108.0(5) . .
C5 N4 C9 124.1(5) . .
C13 N4 C9 127.8(6) . .
C20 N5 N6 102.4(5) . .
C19 N6 N5 109.8(5) . .
C19 N6 C17 127.8(5) . .
N5 N6 C17 122.2(5) . .
C19 N7 C20 104.0(5) . .
C19 N7 Cu1 125.3(4) . 2_557
C20 N7 Cu1 129.2(4) . 2_557
C22 N8 C21 103.4(5) . .
C22 N8 Cu1 126.0(4) . .
C21 N8 Cu1 130.5(4) . .
C22 N9 N10 109.6(5) . .
C22 N9 C23 128.1(5) . .
N10 N9 C23 122.1(5) . .
C21 N10 N9 102.6(5) . .
C39 N11 N12 109.8(5) . .
C39 N11 C35 129.5(5) . .
N12 N11 C35 120.7(5) . .
C40 N12 N11 102.5(5) . .
C39 N13 C40 103.3(5) . .
C39 N13 Cu1 131.5(4) . 2_656
C40 N13 Cu1 125.0(4) . 2_656
C27 N14 C33 108.1(5) . .
C27 N14 C29 127.0(5) . .
C33 N14 C29 124.8(5) . .
O1' N15 O2 60.2(9) . .
O1' N15 O3 147.2(12) . .
O2 N15 O3 142.9(9) . .
O1' N15 O1 56.8(10) . .
O2 N15 O1 111.3(9) . .
O3 N15 O1 105.6(10) . .
O1' N15 O3' 142.4(18) . .
O2 N15 O3' 136.3(18) . .
O3 N15 O3' 47.2(16) . .
O1 N15 O3' 87.9(16) . .
O1' N15 O2' 114.5(16) . .
O2 N15 O2' 54.6(14) . .
O3 N15 O2' 94.6(15) . .
O1 N15 O2' 148.0(15) . .
O3' N15 O2' 88(2) . .
O5 N16 O4 119.4(5) . .
O5 N16 O6 121.3(5) . .
O4 N16 O6 119.3(5) . .
N15 O2 Cu1 130.5(6) . .
N15 O1' Cu1 139.1(12) . .
C44 O6A H6A 109.5 . .
H1E O1W H1D 111.2 . .
C45 O2W H2W 107.5 . .

loop_
_geom_bond_atom_site_label_1
_geom_bond_atom_site_label_2
_geom_bond_distance
_geom_bond_site_symmetry_2
C1 N2 1.309(8) .
C1 N1 1.359(8) .
C1 H1 0.9300 .
C2 N3 1.331(7) .
C2 N1 1.335(7) .
C2 H2 0.9300 .
C3 C4 1.392(9) .
C3 C8 1.407(9) .
C3 N3 1.432(7) .
C4 C5 1.396(9) .
C4 H4 0.9300 .
C5 N4 1.377(8) .
C5 C6 1.421(9) .
C6 C7 1.401(10) .
C6 C14 1.444(9) .
C7 C8 1.368(9) .
C7 H7 0.9300 .
C8 H8 0.9300 .
C9 N4 1.464(8) .
C9 C10 1.526(12) .
C9 H9A 0.9700 .
C9 H9B 0.9700 .
C10 C11 1.475(13) .
C10 H10A 0.9700 .
C10 H10B 0.9700 .
C11 C12 1.574(16) .
C11 H11A 0.9700 .
C11 H11B 0.9700 .
C12 H12A 0.9600 .
C12 H12B 0.9600 .
C12 H12C 0.9600 .
C13 N4 1.402(8) .
C13 C14 1.413(9) .
C13 C18 1.415(9) .
C14 C15 1.410(9) .
C15 C16 1.378(9) .
C15 H15 0.9300 .
C16 C17 1.403(9) .
C16 H16 0.9300 .
C17 C18 1.391(8) .
C17 N6 1.442(8) .
C18 H18 0.9300 .
C19 N7 1.322(8) .
C19 N6 1.336(7) .
C19 H19 0.9300 .
C20 N5 1.334(9) .
C20 N7 1.367(9) .
C20 H20 0.9300 .
C21 N10 1.296(8) .
C21 N8 1.363(8) .
C21 H21 0.9300 .
C22 N8 1.329(7) .
C22 N9 1.336(7) .
C22 H22 0.9300 .
C23 C28 1.388(8) .
C23 C24 1.415(9) .
C23 N9 1.429(7) .
C24 C25 1.383(9) .
C24 H24 0.9300 .
C25 C26 1.401(8) .
C25 H25 0.9300 .
C26 C27 1.408(9) .
C26 C38 1.455(8) .
C27 C28 1.394(9) .
C27 N14 1.401(8) .
C28 H28 0.9300 .
C29 N14 1.464(9) .
C29 C30 1.522(12) .
C29 H29A 0.9700 .
C29 H29B 0.9700 .
C30 C31 1.502(14) .
C30 H30A 0.9700 .
C30 H30B 0.9700 .
C31 C32 1.549(17) .
C31 H31A 0.9700 .
C31 H31B 0.9700 .
C32 H32A 0.9600 .
C32 H32B 0.9600 .
C32 H32C 0.9600 .
C33 C34 1.401(8) .
C33 N14 1.402(8) .
C33 C38 1.424(9) .
C34 C35 1.382(9) .
C34 H34 0.9300 .
C35 C36 1.396(9) .
C35 N11 1.441(7) .
C36 C37 1.389(8) .
C36 H36 0.9300 .
C37 C38 1.386(9) .
C37 H37 0.9300 .
C39 N13 1.318(7) .
C39 N11 1.331(8) .
C39 H39 0.9300 .
C40 N12 1.312(8) .
C40 N13 1.360(9) .
C40 H40 0.9300 .
C41 Cl2 1.60(2) .
C41 Cl1 1.685(10) .
C41 H41A 0.9700 .
C41 H41B 0.9700 .
C42 Cl3 1.741(10) .
C42 Cl4 1.746(10) .
C42 H42A 0.9700 .
C42 H42B 0.9700 .
C43 Cl7 1.69(2) .
C43 Cl6 1.75(2) .
C43 H43A 0.9700 .
C43 H43B 0.9700 .
C44 O6A 1.32(2) .
C44 H44A 0.9600 .
C44 H44B 0.9600 .
C44 H44C 0.9600 .
C45 O2W 1.475(10) .
C45 H45A 0.9600 .
C45 H45B 0.9600 .
C45 H45C 0.9600 .
C46 Cl9 1.696(10) .
C46 Cl5 1.701(10) .
C46 H46A 0.9700 .
C46 H46B 0.9700 .
Cl1 H1D 1.6773 .
Cu1 N1 1.995(4) .
Cu1 N13 2.011(4) 2_646
Cu1 N8 2.039(5) .
Cu1 N7 2.050(5) 2_547
Cu1 O1' 2.238(16) .
Cu1 O2 2.265(8) .
N2 N3 1.378(7) .
N5 N6 1.382(8) .
N7 Cu1 2.050(5) 2_557
N9 N10 1.382(7) .
N11 N12 1.366(8) .
N13 Cu1 2.011(4) 2_656
N15 O1' 1.085(17) .
N15 O2 1.153(9) .
N15 O3 1.181(10) .
N15 O1 1.333(16) .
N15 O3' 1.42(4) .
N15 O2' 1.43(3) .
N16 O5 1.229(7) .
N16 O4 1.252(6) .
N16 O6 1.264(6) .
O6A H6A 0.8200 .
O1W H1E 0.8588 .
O1W H1D 0.9454 .
O2W H2W 0.8200 .

loop_
_geom_torsion_atom_site_label_1
_geom_torsion_atom_site_label_2
_geom_torsion_atom_site_label_3
_geom_torsion_atom_site_label_4
_geom_torsion
_geom_torsion_site_symmetry_1
_geom_torsion_site_symmetry_4
C8 C3 C4 C5 2.0(10) . .
N3 C3 C4 C5 -175.7(6) . .
C3 C4 C5 N4 179.7(6) . .
C3 C4 C5 C6 -2.3(10) . .
N4 C5 C6 C7 179.9(6) . .
C4 C5 C6 C7 1.6(10) . .
N4 C5 C6 C14 -1.3(8) . .
C4 C5 C6 C14 -179.6(6) . .
C5 C6 C7 C8 -0.4(11) . .
C14 C6 C7 C8 -178.8(7) . .
C6 C7 C8 C3 0.0(11) . .
C4 C3 C8 C7 -0.9(10) . .
N3 C3 C8 C7 176.8(6) . .
N4 C9 C10 C11 72.3(9) . .
C9 C10 C11 C12 -174.2(8) . .
N4 C13 C14 C15 178.8(6) . .
C18 C13 C14 C15 -2.0(10) . .
N4 C13 C14 C6 -2.1(8) . .
C18 C13 C14 C6 177.1(6) . .
C7 C6 C14 C15 -0.5(14) . .
C5 C6 C14 C15 -179.0(7) . .
C7 C6 C14 C13 -179.5(8) . .
C5 C6 C14 C13 2.0(7) . .
C13 C14 C15 C16 1.7(10) . .
C6 C14 C15 C16 -177.2(7) . .
C14 C15 C16 C17 -0.7(11) . .
C15 C16 C17 C18 -0.1(11) . .
C15 C16 C17 N6 177.2(6) . .
C16 C17 C18 C13 -0.2(10) . .
N6 C17 C18 C13 -177.5(6) . .
N4 C13 C18 C17 -179.8(7) . .
C14 C13 C18 C17 1.2(10) . .
C28 C23 C24 C25 -2.7(10) . .
N9 C23 C24 C25 175.9(6) . .
C23 C24 C25 C26 1.1(10) . .
C24 C25 C26 C27 1.8(9) . .
C24 C25 C26 C38 -177.1(6) . .
C25 C26 C27 C28 -3.4(10) . .
C38 C26 C27 C28 175.7(6) . .
C25 C26 C27 N14 177.9(6) . .
C38 C26 C27 N14 -2.9(7) . .
C24 C23 C28 C27 1.2(9) . .
N9 C23 C28 C27 -177.4(5) . .
N14 C27 C28 C23 -179.8(6) . .
C26 C27 C28 C23 1.8(10) . .
N14 C29 C30 C31 -173.5(7) . .
C29 C30 C31 C32 -177.3(10) . .
N14 C33 C34 C35 -178.7(6) . .
C38 C33 C34 C35 1.5(9) . .
C33 C34 C35 C36 -1.4(10) . .
C33 C34 C35 N11 177.9(5) . .
C34 C35 C36 C37 -0.2(10) . .
N11 C35 C36 C37 -179.5(6) . .
C35 C36 C37 C38 1.7(10) . .
C36 C37 C38 C33 -1.5(9) . .
C36 C37 C38 C26 176.5(7) . .
C34 C33 C38 C37 -0.1(10) . .
N14 C33 C38 C37 -180.0(6) . .
C34 C33 C38 C26 -178.6(6) . .
N14 C33 C38 C26 1.5(7) . .
C25 C26 C38 C37 1.7(12) . .
C27 C26 C38 C37 -177.3(7) . .
C25 C26 C38 C33 179.9(7) . .
C27 C26 C38 C33 0.9(7) . .
N3 C2 N1 C1 0.7(7) . .
N3 C2 N1 Cu1 -176.1(4) . .
N2 C1 N1 C2 -0.8(8) . .
N2 C1 N1 Cu1 175.7(5) . .
N13 Cu1 N1 C2 3(2) 2_646 .
N8 Cu1 N1 C2 -95.2(5) . .
N7 Cu1 N1 C2 68.6(5) 2_547 .
O1' Cu1 N1 C2 -176.3(6) . .
O2 Cu1 N1 C2 154.8(5) . .
N13 Cu1 N1 C1 -173.0(17) 2_646 .
N8 Cu1 N1 C1 89.0(6) . .
N7 Cu1 N1 C1 -107.3(6) 2_547 .
O1' Cu1 N1 C1 7.8(7) . .
O2 Cu1 N1 C1 -21.1(6) . .
N1 C1 N2 N3 0.6(8) . .
N1 C2 N3 N2 -0.4(7) . .
N1 C2 N3 C3 179.6(5) . .
C1 N2 N3 C2 -0.1(7) . .
C1 N2 N3 C3 180.0(6) . .
C4 C3 N3 C2 23.8(9) . .
C8 C3 N3 C2 -154.0(6) . .
C4 C3 N3 N2 -156.3(6) . .
C8 C3 N3 N2 26.0(9) . .
C4 C5 N4 C13 178.2(7) . .
C6 C5 N4 C13 0.1(8) . .
C4 C5 N4 C9 0.7(11) . .
C6 C5 N4 C9 -177.4(6) . .
C14 C13 N4 C5 1.3(8) . .
C18 C13 N4 C5 -177.8(7) . .
C14 C13 N4 C9 178.6(6) . .
C18 C13 N4 C9 -0.4(12) . .
C10 C9 N4 C5 78.8(8) . .
C10 C9 N4 C13 -98.2(9) . .
N7 C20 N5 N6 -1.2(9) . .
N7 C19 N6 N5 -1.1(7) . .
N7 C19 N6 C17 173.6(6) . .
C20 N5 N6 C19 1.4(8) . .
C20 N5 N6 C17 -173.7(6) . .
C18 C17 N6 C19 146.1(6) . .
C16 C17 N6 C19 -31.4(9) . .
C18 C17 N6 N5 -39.8(9) . .
C16 C17 N6 N5 142.7(7) . .
N6 C19 N7 C20 0.3(7) . .
N6 C19 N7 Cu1 -166.8(4) . 2_557
N5 C20 N7 C19 0.7(9) . .
N5 C20 N7 Cu1 167.0(5) . 2_557
N9 C22 N8 C21 -0.5(6) . .
N9 C22 N8 Cu1 -177.4(4) . .
N10 C21 N8 C22 1.4(7) . .
N10 C21 N8 Cu1 178.0(4) . .
N1 Cu1 N8 C22 -124.9(5) . .
N13 Cu1 N8 C22 60.4(5) 2_646 .
N7 Cu1 N8 C22 138.1(6) 2_547 .
O1' Cu1 N8 C22 -31.6(6) . .
O2 Cu1 N8 C22 -27.7(5) . .
N1 Cu1 N8 C21 59.1(6) . .
N13 Cu1 N8 C21 -115.6(6) 2_646 .
N7 Cu1 N8 C21 -37.9(10) 2_547 .
O1' Cu1 N8 C21 152.4(7) . .
O2 Cu1 N8 C21 156.4(6) . .
N8 C22 N9 N10 -0.4(7) . .
N8 C22 N9 C23 -176.0(5) . .
C28 C23 N9 C22 162.4(6) . .
C24 C23 N9 C22 -16.3(9) . .
C28 C23 N9 N10 -12.7(9) . .
C24 C23 N9 N10 168.6(6) . .
N8 C21 N10 N9 -1.5(7) . .
C22 N9 N10 C21 1.1(7) . .
C23 N9 N10 C21 177.1(6) . .
N13 C39 N11 N12 0.8(7) . .
N13 C39 N11 C35 -179.6(5) . .
C34 C35 N11 C39 38.9(9) . .
C36 C35 N11 C39 -141.8(7) . .
C34 C35 N11 N12 -141.6(7) . .
C36 C35 N11 N12 37.7(9) . .
N13 C40 N12 N11 1.1(9) . .
C39 N11 N12 C40 -1.1(8) . .
C35 N11 N12 C40 179.3(6) . .
N11 C39 N13 C40 -0.1(7) . .
N11 C39 N13 Cu1 -175.3(4) . 2_656
N12 C40 N13 C39 -0.6(8) . .
N12 C40 N13 Cu1 175.0(5) . 2_656
C28 C27 N14 C33 -174.7(7) . .
C26 C27 N14 C33 3.9(7) . .
C28 C27 N14 C29 4.1(12) . .
C26 C27 N14 C29 -177.4(7) . .
C34 C33 N14 C27 176.8(7) . .
C38 C33 N14 C27 -3.3(7) . .
C34 C33 N14 C29 -1.9(11) . .
C38 C33 N14 C29 177.9(6) . .
C30 C29 N14 C27 -92.5(9) . .
C30 C29 N14 C33 86.0(8) . .
O1' N15 O2 Cu1 10.2(12) . .
O3 N15 O2 Cu1 158.2(12) . .
O1 N15 O2 Cu1 -15.5(13) . .
O3' N15 O2 Cu1 -126(2) . .
O2' N15 O2 Cu1 -162.6(19) . .
N1 Cu1 O2 N15 76.8(9) . .
N13 Cu1 O2 N15 -105.8(9) 2_646 .
N8 Cu1 O2 N15 -16.9(9) . .
N7 Cu1 O2 N15 167.1(9) 2_547 .
O1' Cu1 O2 N15 -8.9(10) . .
O2 N15 O1' Cu1 -12.0(14) . .
O3 N15 O1' Cu1 -155.9(14) . .
O1 N15 O1' Cu1 139(2) . .
O3' N15 O1' Cu1 116(3) . .
O2' N15 O1' Cu1 -6(3) . .
N1 Cu1 O1' N15 -85.9(19) . .
N13 Cu1 O1' N15 94.1(19) 2_646 .
N8 Cu1 O1' N15 -177(2) . .
N7 Cu1 O1' N15 6(2) 2_547 .
O2 Cu1 O1' N15 11.0(13) . .
